data_1552968
loop_
_publ_author_name
'Black, Hayden T.'
'Lin, Huaping'
'B\'elanger-Gari\'epy, Francine'
'Perepichka, Dmitrii F.'

_publ_section_title
;
 Supramolecular control of organic p/n-heterojunctions by complementary
 hydrogen bonding.
;
_journal_name_full 'Faraday discussions'
_journal_page_first 297
_journal_page_last 312
_journal_paper_doi 10.1039/c4fd00133h
_journal_volume 174
_journal_year 2014
_chemical_formula_moiety 'C17 H11 N3 O2, C20 H16 N2 O4'
_chemical_formula_sum 'C37 H27 N5 O6'
_chemical_formula_weight 637.63
_space_group_crystal_system monoclinic
_space_group_IT_number 14
_space_group_name_Hall '-P 2yn'
_space_group_name_H-M_alt 'P 1 21/n 1'
_atom_sites_solution_hydrogens geom
_atom_sites_solution_primary direct
_audit_creation_date 2014-02-10
_audit_creation_method
;
Olex2 1.2
(compiled 2013.12.10 svn.r2850 for OlexSys, GUI svn.r4736)
;
_cell_angle_alpha 90
_cell_angle_beta 112.5621(9)
_cell_angle_gamma 90
_cell_formula_units_Z 4
_cell_length_a 17.9367(3)
_cell_length_b 9.3501(2)
_cell_length_c 19.4676(3)
_cell_measurement_reflns_used 9870
_cell_measurement_temperature 100
_cell_measurement_theta_max 71.281
_cell_measurement_theta_min 2.850
_cell_volume 3015.03(10)
_computing_cell_refinement
;
SAINT (2013) V8.34A; Integration Software for Single Crystal Data.
Bruker AXS Inc., Madison, WI 53719-1173.
;
_computing_data_collection
;
APEX 2 (2013) Bruker AXS Inc., Madison, WI 53719-1173.
;
_computing_data_reduction
'SAINT (2013) V8.34A; Integration Software for Single Crystal Data. Bruker AXS Inc., Madison, WI 53719-1173.'
_computing_molecular_graphics 'Olex2 (Dolomanov et al., 2009)'
_computing_publication_material 'Olex2 (Dolomanov et al., 2009)'
_computing_structure_refinement 'XL (Sheldrick, 2008)'
_computing_structure_solution 'XT (Sheldrick, 2008)'
_diffrn_ambient_temperature 100
_diffrn_detector 'CCD area detector'
_diffrn_detector_area_resol_mean 8.3
_diffrn_detector_type 'Bruker APEX2 CCD'
_diffrn_measured_fraction_theta_full 1.000
_diffrn_measured_fraction_theta_max 0.999
_diffrn_measurement_device 'three-circle diffractometer'
_diffrn_measurement_device_type 'Bruker Smart APEX'
_diffrn_measurement_method '\w scans'
_diffrn_radiation_collimation 'Focusing mirrors'
_diffrn_radiation_monochromator 'Quazar MX Mirror Optics'
_diffrn_radiation_probe x-ray
_diffrn_radiation_type CuK\a
_diffrn_radiation_wavelength 1.54178
_diffrn_reflns_av_R_equivalents 0.0314
_diffrn_reflns_av_unetI/netI 0.0185
_diffrn_reflns_Laue_measured_fraction_full 1.000
_diffrn_reflns_Laue_measured_fraction_max 0.999
_diffrn_reflns_limit_h_max 21
_diffrn_reflns_limit_h_min -21
_diffrn_reflns_limit_k_max 11
_diffrn_reflns_limit_k_min -11
_diffrn_reflns_limit_l_max 23
_diffrn_reflns_limit_l_min -23
_diffrn_reflns_number 39413
_diffrn_reflns_point_group_measured_fraction_full 1.000
_diffrn_reflns_point_group_measured_fraction_max 0.999
_diffrn_reflns_theta_full 67.679
_diffrn_reflns_theta_max 70.856
_diffrn_reflns_theta_min 2.851
_diffrn_source 'Microfocus Source'
_diffrn_source_target Cu
_diffrn_source_type 'Incoatec I\mS High Brilliance Microsource'
_exptl_absorpt_coefficient_mu 0.800
_exptl_absorpt_correction_T_max 0.7535
_exptl_absorpt_correction_T_min 0.6996
_exptl_absorpt_correction_type multi-scan
_exptl_absorpt_process_details
;
SADABS-2012/1 (Bruker,2012) was used for absorption correction.
wR2(int) was 0.0569 before and 0.0441 after correction.
The Ratio of minimum to maximum transmission is 0.9285.
The \l/2 correction factor is 0.0015.
;
_exptl_crystal_colour 'dark violet'
_exptl_crystal_colour_modifier dark
_exptl_crystal_colour_primary violet
_exptl_crystal_density_diffrn 1.405
_exptl_crystal_description fragment
_exptl_crystal_F_000 1328
_exptl_crystal_size_max 0.08
_exptl_crystal_size_mid 0.04
_exptl_crystal_size_min 0.03
_refine_diff_density_max 0.203
_refine_diff_density_min -0.214
_refine_diff_density_rms 0.039
_refine_ls_extinction_method none
_refine_ls_goodness_of_fit_ref 1.019
_refine_ls_hydrogen_treatment constr
_refine_ls_matrix_type full
_refine_ls_number_parameters 528
_refine_ls_number_reflns 5809
_refine_ls_number_restraints 87
_refine_ls_restrained_S_all 1.015
_refine_ls_R_factor_all 0.0515
_refine_ls_R_factor_gt 0.0417
_refine_ls_shift/su_max 0.000
_refine_ls_shift/su_mean 0.000
_refine_ls_structure_factor_coef Fsqd
_refine_ls_weighting_details 'w=1/[\s^2^(Fo^2^)+(0.0651P)^2^+0.9035P] where P=(Fo^2^+2Fc^2^)/3'
_refine_ls_weighting_scheme calc
_refine_ls_wR_factor_gt 0.1094
_refine_ls_wR_factor_ref 0.1180
_reflns_Friedel_coverage 0.000
_reflns_number_gt 4823
_reflns_number_total 5809
_reflns_threshold_expression 'I > 2\s(I)'
_cod_data_source_file c4fd00133h1.cif
_cod_data_source_block pere47
_cod_depositor_comments
;
The following automatic conversions were performed:

data item '_diffrn_radiation_probe' value 'X-ray' was changed to
'x-ray' in accordance with the
/home/saulius/struct/COD-crude-data/automatic-downloads/DataCite-retrospective/RSC/depositions/lib/dictionaries/cif_core.dic
dictionary named 'cif_core.dic' version 2.4.2 last updated on
2011-04-26.

Automatic conversion script
Id: cif_fix_values 6909 2019-04-08 15:41:33Z antanas 
;
_cod_database_code 1552968
_shelxl_version_number 2013-4
_shelx_space_group_comment
;
The symmetry employed for this shelxl refinement is uniquely defined
by the following loop, which should always be used as a source of
symmetry information in preference to the above space-group names.
They are only intended as comments.
;
_shelx_estimated_absorpt_t_max 0.976
_shelx_estimated_absorpt_t_min 0.939
_olex2_refinement_description
;
1. Fixed Uiso
 At 1.2 times of:
  All C(H) groups, All C(H,H) groups, All N(H) groups
2. Restrained distances
 C9-C14A \\sim C9-C14B
 with sigma of 0.02
3. Uiso/Uaniso restraints and constraints
Uanis(O1A) = Uanis(O1B)
Uanis(C14A) = Uanis(C14B)
Uanis(C15A) = Uanis(C15B)
Uanis(C16A) = Uanis(C16B)
Uanis(C17A) = Uanis(C17B)
Uanis(O21A) = Uanis(O21B)
Uanis(O22A) = Uanis(O22B)
Uanis(O23A) = Uanis(O23B)
Uanis(O24A) = Uanis(O24B)
Uanis(N21A) = Uanis(N21B)
Uanis(N22A) = Uanis(N22B)
Uanis(C21A) = Uanis(C21B)
Uanis(C22A) = Uanis(C22B)
Uanis(C23A) = Uanis(C23B)
Uanis(C24A) = Uanis(C24B)
Uanis(C25A) = Uanis(C25B)
Uanis(C26A) = Uanis(C26B)
Uanis(C27A) = Uanis(C27B)
Uanis(C28A) = Uanis(C28B)
Uanis(C29A) = Uanis(C29B)
Uanis(C30A) = Uanis(C30B)
Uanis(C31A) = Uanis(C31B)
Uanis(C32A) = Uanis(C32B)
Uanis(C33A) = Uanis(C33B)
Uanis(C34A) = Uanis(C34B)
Uanis(C35A) = Uanis(C35B)
Uanis(C36A) = Uanis(C36B)
Uanis(C37A) = Uanis(C37B)
Uanis(C38A) = Uanis(C38B)
Uanis(C39A) = Uanis(C39B)
Uanis(C40A) = Uanis(C40B)
4. Same fragment restrains
{C14A, O1A, C15A, C16A, C17A}
as
{C14B, O1B, C15B, C16B, C17B}
{O21A, O22A, O23A, O24A, N21A, N22A, C21A, C22A, C23A, C24A, C25A, C26A, C27A,
C28A, C29A, C30A, C31A, C32A, C33A, C34A, C35A, C36A, C37A, C38A, C39A, C40A}
as
{O21B, O22B, O23B, O24B, N21B, N22B, C21B, C22B, C23B, C24B, C25B, C26B, C27B,
C28B, C29B, C30B, C31B, C32B, C33B, C34B, C35B, C36B, C37B, C38B, C39B, C40B}
5. Others
 Sof(C14B)=Sof(O1B)=Sof(C15B)=Sof(H15B)=Sof(C16B)=Sof(H16B)=Sof(C17B)=
 Sof(H17B)=1-FVAR(1)
 Sof(C14A)=Sof(O1A)=Sof(C15A)=Sof(H15A)=Sof(C16A)=Sof(H16A)=Sof(C17A)=
 Sof(H17A)=FVAR(1)
 Sof(O21B)=Sof(O22B)=Sof(O23B)=Sof(O24B)=Sof(N21B)=Sof(N22B)=Sof(H22B)=
 Sof(C21B)=Sof(C22B)=Sof(C23B)=Sof(C24B)=Sof(H24B)=Sof(C25B)=Sof(H25B)=
 Sof(C26B)=Sof(C27B)=Sof(C28B)=Sof(C29B)=Sof(C30B)=Sof(H30B)=Sof(C31B)=
 Sof(H31B)=Sof(C32B)=Sof(C33B)=Sof(C34B)=Sof(C35B)=Sof(H35B)=Sof(C36B)=
 Sof(H36C)=Sof(H36D)=Sof(C37B)=Sof(H37C)=Sof(H37D)=Sof(C38B)=Sof(H38C)=
 Sof(H38D)=Sof(C39B)=Sof(H39C)=Sof(H39D)=Sof(C40B)=Sof(H40C)=Sof(H40D)=1-FVAR(2)
 Sof(O21A)=Sof(O22A)=Sof(O23A)=Sof(O24A)=Sof(N21A)=Sof(N22A)=Sof(H22A)=
 Sof(C21A)=Sof(C22A)=Sof(C23A)=Sof(C24A)=Sof(H24A)=Sof(C25A)=Sof(H25A)=
 Sof(C26A)=Sof(C27A)=Sof(C28A)=Sof(C29A)=Sof(C30A)=Sof(H30A)=Sof(C31A)=
 Sof(H31A)=Sof(C32A)=Sof(C33A)=Sof(C34A)=Sof(C35A)=Sof(H35A)=Sof(C36A)=
 Sof(H36A)=Sof(H36B)=Sof(C37A)=Sof(H37A)=Sof(H37B)=Sof(C38A)=Sof(H38A)=
 Sof(H38B)=Sof(C39A)=Sof(H39A)=Sof(H39B)=Sof(C40A)=Sof(H40A)=Sof(H40B)=FVAR(2)
6.a Ternary CH refined with riding coordinates:
 C35A(H35A), C35B(H35B)
6.b Secondary CH2 refined with riding coordinates:
 C36A(H36A,H36B), C37A(H37A,H37B), C38A(H38A,H38B), C39A(H39A,H39B), C40A(H40A,
 H40B), C36B(H36C,H36D), C37B(H37C,H37D), C38B(H38C,H38D), C39B(H39C,H39D),
 C40B(H40C,H40D)
6.c Aromatic/amide H refined with riding coordinates:
 N1(H1), N3(H3), C4(H4), C6(H6), C8(H8), C11(H11), C12(H12), C13(H13),
 C15A(H15A), C16A(H16A), C17A(H17A), C15B(H15B), C16B(H16B), C17B(H17B),
 N22A(H22A), C24A(H24A), C25A(H25A), C30A(H30A), C31A(H31A), N22B(H22B),
 C24B(H24B), C25B(H25B), C30B(H30B), C31B(H31B)
;

loop_
_space_group_symop_operation_xyz
'x, y, z'
'-x+1/2, y+1/2, -z+1/2'
'-x, -y, -z'
'x-1/2, -y-1/2, z-1/2'

loop_
_atom_site_label
_atom_site_type_symbol
_atom_site_fract_x
_atom_site_fract_y
_atom_site_fract_z
_atom_site_U_iso_or_equiv
_atom_site_adp_type
_atom_site_occupancy
_atom_site_site_symmetry_order
_atom_site_calc_flag
_atom_site_refinement_flags_posn
_atom_site_refinement_flags_occupancy
_atom_site_disorder_assembly
_atom_site_disorder_group
O2 O 0.25051(8) 0.62994(13) 0.45900(7) 0.0481(3) Uani 1 1 d . . . .
N1 N -0.06379(7) 0.05752(13) 0.30721(7) 0.0320(3) Uani 1 1 d . . . .
H1 H -0.0777 0.0443 0.3454 0.038 Uiso 1 1 calc R . . .
N2 N 0.03717(7) 0.23451(13) 0.36128(6) 0.0295(3) Uani 1 1 d . . . .
N3 N 0.14018(7) 0.41227(13) 0.39210(7) 0.0313(3) Uani 1 1 d . . . .
H3 H 0.1432 0.4330 0.4372 0.038 Uiso 1 1 calc R . . .
C1 C -0.00629(8) 0.14973(15) 0.30497(8) 0.0299(3) Uani 1 1 d . . . .
C2 C 0.09016(8) 0.31351(16) 0.34548(8) 0.0301(3) Uani 1 1 d . . . .
C3 C 0.18565(9) 0.47485(16) 0.35599(9) 0.0339(3) Uani 1 1 d . . . .
C4 C 0.16506(9) 0.41488(18) 0.28689(9) 0.0366(3) Uani 1 1 d . . . .
H4 H 0.1877 0.4381 0.2515 0.044 Uiso 1 1 calc R . . .
C5 C 0.10363(9) 0.31150(17) 0.27759(8) 0.0335(3) Uani 1 1 d . . . .
C6 C 0.05622(9) 0.22139(18) 0.22068(8) 0.0365(3) Uani 1 1 d . . . .
H6 H 0.0628 0.2170 0.1746 0.044 Uiso 1 1 calc R . . .
C7 C -0.00108(9) 0.13812(17) 0.23376(8) 0.0334(3) Uani 1 1 d . . . .
C8 C -0.06045(9) 0.03341(18) 0.19355(8) 0.0382(4) Uani 1 1 d . . . .
H8 H -0.0721 0.0020 0.1441 0.046 Uiso 1 1 calc R . . .
C9 C -0.09700(9) -0.01260(17) 0.23929(8) 0.0357(3) Uani 1 1 d . . . .
C10 C 0.24295(9) 0.58506(17) 0.39050(9) 0.0382(4) Uani 1 1 d . . . .
C11 C 0.30817(11) 0.7370(2) 0.47895(12) 0.0510(4) Uani 1 1 d . . . .
H11 H 0.3264 0.7879 0.5247 0.061 Uiso 1 1 calc R . . .
C12 C 0.33428(10) 0.75787(18) 0.42394(11) 0.0455(4) Uani 1 1 d . . . .
H12 H 0.3736 0.8254 0.4234 0.055 Uiso 1 1 calc R . . .
C13 C 0.29252(10) 0.66111(17) 0.36733(10) 0.0396(4) Uani 1 1 d . . . .
H13 H 0.2982 0.6510 0.3210 0.047 Uiso 1 1 calc R . . .
C14A C -0.1595(9) -0.117(2) 0.2301(5) 0.0402(13) Uani 0.732(7) 1 d . P A 1
O1A O -0.18885(18) -0.1920(3) 0.16467(12) 0.0566(7) Uani 0.732(7) 1 d . P A 1
C15A C -0.2477(3) -0.2785(4) 0.1699(2) 0.0703(11) Uani 0.732(7) 1 d . P A 1
H15A H -0.2791 -0.3425 0.1319 0.084 Uiso 0.732(7) 1 calc R P A 1
C16A C -0.2563(2) -0.2626(4) 0.2357(3) 0.0575(10) Uani 0.732(7) 1 d . P A 1
H16A H -0.2929 -0.3107 0.2524 0.069 Uiso 0.732(7) 1 calc R P A 1
C17A C -0.1979(3) -0.1573(4) 0.2742(3) 0.0435(8) Uani 0.732(7) 1 d . P A 1
H17A H -0.1878 -0.1216 0.3226 0.052 Uiso 0.732(7) 1 calc R P A 1
C14B C -0.164(3) -0.106(6) 0.2226(15) 0.0402(13) Uani 0.268(7) 1 d . P A 2
O1B O -0.1776(6) -0.1515(12) 0.2834(5) 0.0566(7) Uani 0.268(7) 1 d . P A 2
C15B C -0.2391(8) -0.2426(16) 0.2576(7) 0.0703(11) Uani 0.268(7) 1 d . P A 2
H15B H -0.2596 -0.2931 0.2889 0.084 Uiso 0.268(7) 1 calc R P A 2
C16B C -0.2696(7) -0.2567(11) 0.1830(7) 0.0575(10) Uani 0.268(7) 1 d . P A 2
H16B H -0.3140 -0.3132 0.1526 0.069 Uiso 0.268(7) 1 calc R P A 2
C17B C -0.2173(6) -0.1635(10) 0.1603(5) 0.0435(8) Uani 0.268(7) 1 d . P A 2
H17B H -0.2205 -0.1475 0.1111 0.052 Uiso 0.268(7) 1 calc R P A 2
O21A O 0.03471(11) 0.46417(18) 0.86691(8) 0.0456(4) Uani 0.8315(17) 1 d . P B 1
O22A O -0.15327(8) 0.11000(15) 0.78110(7) 0.0333(3) Uani 0.8315(17) 1 d . P B 1
O23A O -0.0845(2) 0.0787(4) 0.44908(14) 0.0309(4) Uani 0.8315(17) 1 d . P B 1
O24A O 0.0967(3) 0.4385(4) 0.5287(2) 0.0327(6) Uani 0.8315(17) 1 d . P B 1
N21A N -0.06518(10) 0.29625(18) 0.82273(8) 0.0295(4) Uani 0.8315(17) 1 d . P B 1
N22A N 0.0068(7) 0.2571(11) 0.4927(5) 0.0292(6) Uani 0.8315(17) 1 d . P B 1
H22A H 0.0171 0.2495 0.4522 0.035 Uiso 0.8315(17) 1 calc R P B 1
C21A C -0.00536(13) 0.3858(2) 0.81616(11) 0.0323(4) Uani 0.8315(17) 1 d . P B 1
C22A C -0.10716(11) 0.1932(2) 0.76999(11) 0.0276(4) Uani 0.8315(17) 1 d . P B 1
C23A C -0.09315(11) 0.1894(2) 0.69939(10) 0.0260(4) Uani 0.8315(17) 1 d . P B 1
C24A C -0.13504(12) 0.0931(2) 0.64497(11) 0.0282(4) Uani 0.8315(17) 1 d . P B 1
H24A H -0.1732 0.0308 0.6523 0.034 Uiso 0.8315(17) 1 calc R P B 1
C25A C -0.12167(13) 0.0863(2) 0.57835(11) 0.0273(4) Uani 0.8315(17) 1 d . P B 1
H25A H -0.1509 0.0197 0.5408 0.033 Uiso 0.8315(17) 1 calc R P B 1
C26A C -0.0661(2) 0.1761(3) 0.56745(15) 0.0263(5) Uani 0.8315(17) 1 d . P B 1
C27A C -0.0502(3) 0.1654(4) 0.4983(2) 0.0266(5) Uani 0.8315(17) 1 d . P B 1
C28A C 0.0500(8) 0.3601(12) 0.5431(5) 0.0283(5) Uani 0.8315(17) 1 d . P B 1
C29A C 0.0351(3) 0.3697(5) 0.6130(2) 0.0273(4) Uani 0.8315(17) 1 d . P B 1
C30A C 0.0767(2) 0.4655(3) 0.66801(15) 0.0301(4) Uani 0.8315(17) 1 d . P B 1
H30A H 0.1148 0.5285 0.6610 0.036 Uiso 0.8315(17) 1 calc R P B 1
C31A C 0.06324(15) 0.4707(2) 0.73458(12) 0.0312(4) Uani 0.8315(17) 1 d . P B 1
H31A H 0.0924 0.5368 0.7724 0.037 Uiso 0.8315(17) 1 calc R P B 1
C32A C 0.00783(13) 0.3803(2) 0.74518(11) 0.0292(4) Uani 0.8315(17) 1 d . P B 1
C33A C -0.03619(13) 0.2829(2) 0.68922(11) 0.0265(4) Uani 0.8315(17) 1 d . P B 1
C34A C -0.02259(19) 0.2765(3) 0.62226(13) 0.0252(4) Uani 0.8315(17) 1 d . P B 1
C35A C -0.07879(11) 0.3055(2) 0.89380(9) 0.0322(4) Uani 0.8315(17) 1 d . P B 1
H35A H -0.0464 0.3887 0.9220 0.039 Uiso 0.8315(17) 1 calc R P B 1
C36A C -0.04679(16) 0.1734(4) 0.94250(14) 0.0336(7) Uani 0.8315(17) 1 d . P B 1
H36A H 0.0100 0.1556 0.9492 0.040 Uiso 0.8315(17) 1 calc R P B 1
H36B H -0.0792 0.0885 0.9183 0.040 Uiso 0.8315(17) 1 calc R P B 1
C37A C -0.05222(14) 0.1991(2) 1.01832(11) 0.0387(5) Uani 0.8315(17) 1 d . P B 1
H37A H -0.0315 0.1143 1.0504 0.046 Uiso 0.8315(17) 1 calc R P B 1
H37B H -0.0183 0.2822 1.0429 0.046 Uiso 0.8315(17) 1 calc R P B 1
C38A C -0.13910(12) 0.2271(2) 1.00880(10) 0.0373(4) Uani 0.8315(17) 1 d . P B 1
H38A H -0.1723 0.1414 0.9872 0.045 Uiso 0.8315(17) 1 calc R P B 1
H38B H -0.1414 0.2456 1.0580 0.045 Uiso 0.8315(17) 1 calc R P B 1
C39A C -0.1732(3) 0.3547(7) 0.95823(18) 0.0443(5) Uani 0.8315(17) 1 d . P B 1
H39A H -0.1435 0.4420 0.9825 0.053 Uiso 0.8315(17) 1 calc R P B 1
H39B H -0.2306 0.3677 0.9507 0.053 Uiso 0.8315(17) 1 calc R P B 1
C40A C -0.16674(13) 0.3357(2) 0.88216(12) 0.0377(5) Uani 0.8315(17) 1 d . P B 1
H40A H -0.2014 0.2552 0.8550 0.045 Uiso 0.8315(17) 1 calc R P B 1
H40B H -0.1856 0.4235 0.8521 0.045 Uiso 0.8315(17) 1 calc R P B 1
O21B O 0.0048(6) 0.4184(10) 0.8557(5) 0.0456(4) Uani 0.1685(17) 1 d . P B 2
O22B O -0.1773(4) 0.0588(8) 0.7516(4) 0.0333(3) Uani 0.1685(17) 1 d . P B 2
O23B O -0.0816(13) 0.065(2) 0.4365(9) 0.0309(4) Uani 0.1685(17) 1 d . P B 2
O24B O 0.1003(15) 0.418(3) 0.5362(14) 0.0327(6) Uani 0.1685(17) 1 d . P B 2
N21B N -0.0891(5) 0.2430(9) 0.8037(4) 0.0295(4) Uani 0.1685(17) 1 d . P B 2
N22B N 0.007(4) 0.245(6) 0.488(2) 0.0292(6) Uani 0.1685(17) 1 d . P B 2
H22B H 0.0192 0.2440 0.4482 0.035 Uiso 0.1685(17) 1 calc R P B 2
C21B C -0.0309(6) 0.3406(11) 0.8034(5) 0.0323(4) Uani 0.1685(17) 1 d . P B 2
C22B C -0.1294(5) 0.1458(9) 0.7465(5) 0.0276(4) Uani 0.1685(17) 1 d . P B 2
C23B C -0.1088(7) 0.1490(11) 0.6798(5) 0.0260(4) Uani 0.1685(17) 1 d . P B 2
C24B C -0.1471(7) 0.0580(13) 0.6228(6) 0.0282(4) Uani 0.1685(17) 1 d . P B 2
H24B H -0.1872 -0.0049 0.6261 0.034 Uiso 0.1685(17) 1 calc R P B 2
C25B C -0.1288(8) 0.0552(14) 0.5594(6) 0.0273(4) Uani 0.1685(17) 1 d . P B 2
H25B H -0.1544 -0.0112 0.5205 0.033 Uiso 0.1685(17) 1 calc R P B 2
C26B C -0.0723(12) 0.151(2) 0.5541(8) 0.0263(5) Uani 0.1685(17) 1 d . P B 2
C27B C -0.0494(18) 0.146(3) 0.4888(11) 0.0266(5) Uani 0.1685(17) 1 d . P B 2
C28B C 0.045(4) 0.346(7) 0.541(2) 0.0283(5) Uani 0.1685(17) 1 d . P B 2
C29B C 0.0241(17) 0.348(3) 0.6078(11) 0.0273(4) Uani 0.1685(17) 1 d . P B 2
C30B C 0.0641(12) 0.4373(19) 0.6665(8) 0.0301(4) Uani 0.1685(17) 1 d . P B 2
H30B H 0.1042 0.5007 0.6638 0.036 Uiso 0.1685(17) 1 calc R P B 2
C31B C 0.0458(8) 0.4352(14) 0.7308(7) 0.0312(4) Uani 0.1685(17) 1 d . P B 2
H31B H 0.0733 0.4973 0.7712 0.037 Uiso 0.1685(17) 1 calc R P B 2
C32B C -0.0118(8) 0.3428(13) 0.7345(6) 0.0292(4) Uani 0.1685(17) 1 d . P B 2
C33B C -0.0524(8) 0.2506(14) 0.6758(6) 0.0265(4) Uani 0.1685(17) 1 d . P B 2
C34B C -0.0341(11) 0.2498(19) 0.6108(7) 0.0252(4) Uani 0.1685(17) 1 d . P B 2
C35B C -0.1102(5) 0.2335(9) 0.8711(4) 0.0322(4) Uani 0.1685(17) 1 d . P B 2
H35B H -0.1523 0.1577 0.8620 0.039 Uiso 0.1685(17) 1 calc R P B 2
C36B C -0.0355(9) 0.190(3) 0.9397(7) 0.0336(7) Uani 0.1685(17) 1 d . P B 2
H36C H -0.0102 0.1034 0.9287 0.040 Uiso 0.1685(17) 1 calc R P B 2
H36D H 0.0048 0.2680 0.9541 0.040 Uiso 0.1685(17) 1 calc R P B 2
C37B C -0.0650(9) 0.1594(12) 1.0027(6) 0.0387(5) Uani 0.1685(17) 1 d . P B 2
H37C H -0.1057 0.0818 0.9874 0.046 Uiso 0.1685(17) 1 calc R P B 2
H37D H -0.0191 0.1275 1.0476 0.046 Uiso 0.1685(17) 1 calc R P B 2
C38B C -0.1021(6) 0.2929(11) 1.0204(5) 0.0373(4) Uani 0.1685(17) 1 d . P B 2
H38C H -0.0605 0.3685 1.0386 0.045 Uiso 0.1685(17) 1 calc R P B 2
H38D H -0.1217 0.2716 1.0604 0.045 Uiso 0.1685(17) 1 calc R P B 2
C39B C -0.1721(14) 0.347(4) 0.9520(9) 0.0443(5) Uani 0.1685(17) 1 d . P B 2
H39C H -0.1933 0.4369 0.9642 0.053 Uiso 0.1685(17) 1 calc R P B 2
H39D H -0.2161 0.2753 0.9366 0.053 Uiso 0.1685(17) 1 calc R P B 2
C40B C -0.1438(8) 0.3733(11) 0.8875(6) 0.0377(5) Uani 0.1685(17) 1 d . P B 2
H40C H -0.1897 0.4060 0.8427 0.045 Uiso 0.1685(17) 1 calc R P B 2
H40D H -0.1016 0.4482 0.9016 0.045 Uiso 0.1685(17) 1 calc R P B 2

loop_
_atom_site_aniso_label
_atom_site_aniso_U_11
_atom_site_aniso_U_22
_atom_site_aniso_U_33
_atom_site_aniso_U_23
_atom_site_aniso_U_13
_atom_site_aniso_U_12
O2 0.0484(7) 0.0417(6) 0.0609(8) 0.0013(6) 0.0285(6) -0.0017(5)
N1 0.0297(6) 0.0345(6) 0.0307(6) 0.0017(5) 0.0105(5) 0.0014(5)
N2 0.0291(6) 0.0311(6) 0.0301(6) 0.0035(5) 0.0133(5) 0.0023(5)
N3 0.0304(6) 0.0326(6) 0.0337(6) 0.0046(5) 0.0153(5) 0.0013(5)
C1 0.0275(7) 0.0306(7) 0.0301(7) 0.0033(6) 0.0094(6) 0.0055(6)
C2 0.0270(7) 0.0308(7) 0.0326(7) 0.0056(6) 0.0118(6) 0.0049(6)
C3 0.0276(7) 0.0328(7) 0.0446(8) 0.0116(6) 0.0174(6) 0.0053(6)
C4 0.0323(7) 0.0440(9) 0.0383(8) 0.0120(7) 0.0187(6) 0.0065(6)
C5 0.0305(7) 0.0389(8) 0.0334(7) 0.0091(6) 0.0149(6) 0.0086(6)
C6 0.0344(8) 0.0474(9) 0.0292(7) 0.0062(7) 0.0138(6) 0.0099(7)
C7 0.0313(7) 0.0384(8) 0.0283(7) 0.0040(6) 0.0089(6) 0.0090(6)
C8 0.0364(8) 0.0440(9) 0.0290(7) -0.0004(6) 0.0068(6) 0.0069(7)
C9 0.0301(7) 0.0356(8) 0.0331(7) -0.0002(6) 0.0030(6) 0.0071(6)
C10 0.0327(8) 0.0335(8) 0.0498(9) 0.0062(7) 0.0174(7) 0.0064(6)
C11 0.0474(10) 0.0434(9) 0.0628(11) -0.0069(9) 0.0218(9) 0.0015(8)
C12 0.0348(8) 0.0369(8) 0.0699(11) -0.0022(8) 0.0258(8) -0.0020(7)
C13 0.0355(8) 0.0340(8) 0.0510(9) 0.0046(7) 0.0187(7) -0.0006(7)
C14A 0.032(2) 0.036(3) 0.043(2) -0.001(2) 0.0032(17) 0.005(2)
O1A 0.0448(15) 0.0517(12) 0.0518(10) -0.0097(9) -0.0054(9) -0.0016(9)
C15A 0.0381(19) 0.060(2) 0.083(2) -0.0115(17) -0.0099(14) -0.0129(14)
C16A 0.0315(18) 0.0422(15) 0.084(3) 0.0089(19) 0.0058(19) -0.0112(11)
C17A 0.037(2) 0.0353(12) 0.0524(17) 0.0037(12) 0.0104(15) -0.0045(15)
C14B 0.032(2) 0.036(3) 0.043(2) -0.001(2) 0.0032(17) 0.005(2)
O1B 0.0448(15) 0.0517(12) 0.0518(10) -0.0097(9) -0.0054(9) -0.0016(9)
C15B 0.0381(19) 0.060(2) 0.083(2) -0.0115(17) -0.0099(14) -0.0129(14)
C16B 0.0315(18) 0.0422(15) 0.084(3) 0.0089(19) 0.0058(19) -0.0112(11)
C17B 0.037(2) 0.0353(12) 0.0524(17) 0.0037(12) 0.0104(15) -0.0045(15)
O21A 0.0595(11) 0.0462(9) 0.0344(7) -0.0104(6) 0.0215(7) -0.0202(7)
O22A 0.0339(7) 0.0392(8) 0.0301(7) -0.0002(6) 0.0159(6) -0.0056(6)
O23A 0.0306(6) 0.0360(10) 0.0264(12) 0.0002(8) 0.0112(8) -0.0022(7)
O24A 0.0363(7) 0.0311(15) 0.0352(12) 0.0045(10) 0.0186(8) -0.0025(9)
N21A 0.0370(9) 0.0274(9) 0.0265(8) 0.0011(6) 0.0149(7) -0.0009(7)
N22A 0.0320(6) 0.031(2) 0.0285(13) 0.0021(6) 0.0160(11) 0.0012(12)
C21A 0.0362(12) 0.0292(11) 0.0308(10) 0.0006(8) 0.0122(9) -0.0025(8)
C22A 0.0259(9) 0.0304(11) 0.0258(9) 0.0022(8) 0.0092(8) 0.0020(7)
C23A 0.0263(10) 0.0261(11) 0.0255(10) 0.0029(7) 0.0099(8) 0.0036(7)
C24A 0.0244(9) 0.0315(12) 0.0280(11) 0.0033(9) 0.0094(9) -0.0004(8)
C25A 0.0245(8) 0.0296(12) 0.0258(11) 0.0010(7) 0.0073(9) -0.0005(7)
C26A 0.0243(9) 0.0277(15) 0.0264(13) 0.0044(8) 0.0091(11) 0.0047(8)
C27A 0.0252(7) 0.0267(16) 0.0274(13) 0.0037(7) 0.0095(9) 0.0040(10)
C28A 0.0268(18) 0.027(3) 0.0321(9) 0.0051(8) 0.0127(11) 0.0032(9)
C29A 0.0252(17) 0.0269(18) 0.0303(9) 0.0043(7) 0.0110(11) 0.0021(7)
C30A 0.0321(14) 0.0252(15) 0.0344(7) 0.0035(8) 0.0145(8) -0.0018(8)
C31A 0.0352(13) 0.0245(13) 0.0339(8) -0.0017(8) 0.0133(9) -0.0037(7)
C32A 0.0318(13) 0.0263(12) 0.0297(9) 0.0019(7) 0.0120(9) 0.0019(8)
C33A 0.0237(12) 0.0267(13) 0.0278(10) 0.0044(8) 0.0083(9) 0.0039(7)
C34A 0.0222(12) 0.0255(15) 0.0268(10) 0.0043(7) 0.0080(10) 0.0037(7)
C35A 0.0414(10) 0.0314(9) 0.0262(8) -0.0018(7) 0.0156(7) -0.0010(7)
C36A 0.0335(12) 0.0390(14) 0.0288(7) 0.0042(7) 0.0124(7) 0.0059(11)
C37A 0.0464(12) 0.0434(13) 0.0250(10) 0.0033(8) 0.0122(9) 0.0049(10)
C38A 0.0467(11) 0.0403(11) 0.0292(8) 0.0027(8) 0.0192(8) -0.0007(9)
C39A 0.0588(11) 0.0456(12) 0.0384(10) 0.0079(10) 0.0296(9) 0.0173(8)
C40A 0.0436(14) 0.0413(12) 0.0317(8) 0.0075(9) 0.0184(10) 0.0121(9)
O21B 0.0595(11) 0.0462(9) 0.0344(7) -0.0104(6) 0.0215(7) -0.0202(7)
O22B 0.0339(7) 0.0392(8) 0.0301(7) -0.0002(6) 0.0159(6) -0.0056(6)
O23B 0.0306(6) 0.0360(10) 0.0264(12) 0.0002(8) 0.0112(8) -0.0022(7)
O24B 0.0363(7) 0.0311(15) 0.0352(12) 0.0045(10) 0.0186(8) -0.0025(9)
N21B 0.0370(9) 0.0274(9) 0.0265(8) 0.0011(6) 0.0149(7) -0.0009(7)
N22B 0.0320(6) 0.031(2) 0.0285(13) 0.0021(6) 0.0160(11) 0.0012(12)
C21B 0.0362(12) 0.0292(11) 0.0308(10) 0.0006(8) 0.0122(9) -0.0025(8)
C22B 0.0259(9) 0.0304(11) 0.0258(9) 0.0022(8) 0.0092(8) 0.0020(7)
C23B 0.0263(10) 0.0261(11) 0.0255(10) 0.0029(7) 0.0099(8) 0.0036(7)
C24B 0.0244(9) 0.0315(12) 0.0280(11) 0.0033(9) 0.0094(9) -0.0004(8)
C25B 0.0245(8) 0.0296(12) 0.0258(11) 0.0010(7) 0.0073(9) -0.0005(7)
C26B 0.0243(9) 0.0277(15) 0.0264(13) 0.0044(8) 0.0091(11) 0.0047(8)
C27B 0.0252(7) 0.0267(16) 0.0274(13) 0.0037(7) 0.0095(9) 0.0040(10)
C28B 0.0268(18) 0.027(3) 0.0321(9) 0.0051(8) 0.0127(11) 0.0032(9)
C29B 0.0252(17) 0.0269(18) 0.0303(9) 0.0043(7) 0.0110(11) 0.0021(7)
C30B 0.0321(14) 0.0252(15) 0.0344(7) 0.0035(8) 0.0145(8) -0.0018(8)
C31B 0.0352(13) 0.0245(13) 0.0339(8) -0.0017(8) 0.0133(9) -0.0037(7)
C32B 0.0318(13) 0.0263(12) 0.0297(9) 0.0019(7) 0.0120(9) 0.0019(8)
C33B 0.0237(12) 0.0267(13) 0.0278(10) 0.0044(8) 0.0083(9) 0.0039(7)
C34B 0.0222(12) 0.0255(15) 0.0268(10) 0.0043(7) 0.0080(10) 0.0037(7)
C35B 0.0414(10) 0.0314(9) 0.0262(8) -0.0018(7) 0.0156(7) -0.0010(7)
C36B 0.0335(12) 0.0390(14) 0.0288(7) 0.0042(7) 0.0124(7) 0.0059(11)
C37B 0.0464(12) 0.0434(13) 0.0250(10) 0.0033(8) 0.0122(9) 0.0049(10)
C38B 0.0467(11) 0.0403(11) 0.0292(8) 0.0027(8) 0.0192(8) -0.0007(9)
C39B 0.0588(11) 0.0456(12) 0.0384(10) 0.0079(10) 0.0296(9) 0.0173(8)
C40B 0.0436(14) 0.0413(12) 0.0317(8) 0.0075(9) 0.0184(10) 0.0121(9)

loop_
_atom_type_symbol
_atom_type_description
_atom_type_scat_dispersion_real
_atom_type_scat_dispersion_imag
_atom_type_scat_source
C C 0.0181 0.0091 'International Tables Vol C Tables 4.2.6.8 and 6.1.1.4'
H H 0.0000 0.0000 'International Tables Vol C Tables 4.2.6.8 and 6.1.1.4'
N N 0.0311 0.0180 'International Tables Vol C Tables 4.2.6.8 and 6.1.1.4'
O O 0.0492 0.0322 'International Tables Vol C Tables 4.2.6.8 and 6.1.1.4'

loop_
_geom_angle_atom_site_label_1
_geom_angle_atom_site_label_2
_geom_angle_atom_site_label_3
_geom_angle
C10 O2 C11 106.39(14)
C1 N1 H1 125.6
C1 N1 C9 108.83(13)
C9 N1 H1 125.6
C2 N2 C1 112.59(12)
C2 N3 H3 125.9
C2 N3 C3 108.18(12)
C3 N3 H3 125.9
N1 C1 C7 108.43(13)
N2 C1 N1 124.21(13)
N2 C1 C7 127.36(14)
N2 C2 N3 124.68(13)
N2 C2 C5 126.50(14)
N3 C2 C5 108.81(13)
N3 C3 C10 121.37(14)
C4 C3 N3 109.50(14)
C4 C3 C10 129.12(14)
C3 C4 H4 126.1
C3 C4 C5 107.84(13)
C5 C4 H4 126.1
C4 C5 C2 105.67(13)
C6 C5 C2 118.33(14)
C6 C5 C4 135.94(14)
C5 C6 H6 121.2
C7 C6 C5 117.56(13)
C7 C6 H6 121.2
C1 C7 C8 105.63(13)
C6 C7 C1 117.63(14)
C6 C7 C8 136.72(14)
C7 C8 H8 126.2
C9 C8 C7 107.52(14)
C9 C8 H8 126.2
N1 C9 C14A 117.8(6)
N1 C9 C14B 121.5(18)
C8 C9 N1 109.58(14)
C8 C9 C14A 132.6(6)
C8 C9 C14B 128.6(16)
O2 C10 C3 117.96(14)
C13 C10 O2 109.71(15)
C13 C10 C3 132.31(16)
O2 C11 H11 125.2
C12 C11 O2 109.52(17)
C12 C11 H11 125.2
C11 C12 H12 126.6
C11 C12 C13 106.87(16)
C13 C12 H12 126.6
C10 C13 C12 107.51(16)
C10 C13 H13 126.2
C12 C13 H13 126.2
O1A C14A C9 117.6(10)
C17A C14A C9 132.2(12)
C17A C14A O1A 110.1(4)
C15A O1A C14A 105.4(4)
O1A C15A H15A 123.9
C16A C15A O1A 112.1(3)
C16A C15A H15A 123.9
C15A C16A H16A 127.9
C15A C16A C17A 104.3(4)
C17A C16A H16A 127.9
C14A C17A C16A 108.1(6)
C14A C17A H17A 126.0
C16A C17A H17A 126.0
O1B C14B C9 114.1(19)
C17B C14B C9 134(2)
C17B C14B O1B 111.3(10)
C15B O1B C14B 105.5(12)
O1B C15B H15B 123.1
O1B C15B C16B 113.9(13)
C16B C15B H15B 123.1
C15B C16B H16B 128.5
C15B C16B C17B 102.9(11)
C17B C16B H16B 128.5
C14B C17B C16B 106.3(12)
C14B C17B H17B 126.9
C16B C17B H17B 126.9
C21A N21A C35A 116.79(16)
C22A N21A C21A 123.96(14)
C22A N21A C35A 119.05(15)
C27A N22A H22A 116.1
C27A N22A C28A 127.8(2)
C28A N22A H22A 116.1
O21A C21A N21A 121.20(17)
O21A C21A C32A 121.25(18)
N21A C21A C32A 117.54(17)
O22A C22A N21A 121.49(17)
O22A C22A C23A 121.14(19)
N21A C22A C23A 117.37(15)
C24A C23A C22A 119.42(16)
C24A C23A C33A 120.51(15)
C33A C23A C22A 120.06(17)
C23A C24A H24A 119.9
C23A C24A C25A 120.26(16)
C25A C24A H24A 119.9
C24A C25A H25A 119.9
C26A C25A C24A 120.14(17)
C26A C25A H25A 119.9
C25A C26A C27A 120.02(17)
C25A C26A C34A 120.77(17)
C34A C26A C27A 119.20(17)
O23A C27A N22A 121.2(2)
O23A C27A C26A 122.8(2)
N22A C27A C26A 116.08(19)
O24A C28A N22A 120.1(3)
O24A C28A C29A 123.6(2)
N22A C28A C29A 116.3(2)
C30A C29A C28A 121.15(18)
C30A C29A C34A 120.36(18)
C34A C29A C28A 118.48(18)
C29A C30A H30A 119.8
C29A C30A C31A 120.39(17)
C31A C30A H30A 119.8
C30A C31A H31A 119.8
C32A C31A C30A 120.31(17)
C32A C31A H31A 119.8
C31A C32A C21A 119.83(17)
C31A C32A C33A 120.23(16)
C33A C32A C21A 119.94(17)
C23A C33A C34A 119.43(16)
C32A C33A C23A 120.82(16)
C32A C33A C34A 119.74(16)
C26A C34A C29A 122.16(17)
C26A C34A C33A 118.88(16)
C29A C34A C33A 118.95(16)
N21A C35A H35A 106.7
N21A C35A C36A 111.77(16)
N21A C35A C40A 113.45(15)
C36A C35A H35A 106.7
C36A C35A C40A 111.16(17)
C40A C35A H35A 106.7
C35A C36A H36A 109.9
C35A C36A H36B 109.9
C35A C36A C37A 108.8(2)
H36A C36A H36B 108.3
C37A C36A H36A 109.9
C37A C36A H36B 109.9
C36A C37A H37A 109.6
C36A C37A H37B 109.6
H37A C37A H37B 108.1
C38A C37A C36A 110.50(17)
C38A C37A H37A 109.6
C38A C37A H37B 109.6
C37A C38A H38A 109.5
C37A C38A H38B 109.5
H38A C38A H38B 108.1
C39A C38A C37A 110.7(2)
C39A C38A H38A 109.5
C39A C38A H38B 109.5
C38A C39A H39A 109.2
C38A C39A H39B 109.2
C38A C39A C40A 111.9(3)
H39A C39A H39B 107.9
C40A C39A H39A 109.2
C40A C39A H39B 109.2
C35A C40A C39A 109.4(2)
C35A C40A H40A 109.8
C35A C40A H40B 109.8
C39A C40A H40A 109.8
C39A C40A H40B 109.8
H40A C40A H40B 108.2
C21B N21B C22B 125.5(6)
C21B N21B C35B 119.0(7)
C22B N21B C35B 115.5(7)
C27B N22B H22B 116.1
C27B N22B C28B 127.7(11)
C28B N22B H22B 116.1
O21B C21B N21B 123.1(8)
O21B C21B C32B 120.7(8)
N21B C21B C32B 116.2(7)
O22B C22B N21B 122.2(7)
O22B C22B C23B 120.6(7)
N21B C22B C23B 117.2(6)
C24B C23B C22B 119.1(7)
C24B C23B C33B 121.7(7)
C33B C23B C22B 119.2(8)
C23B C24B H24B 119.4
C23B C24B C25B 121.2(8)
C25B C24B H24B 119.4
C24B C25B H25B 120.7
C26B C25B C24B 118.7(8)
C26B C25B H25B 120.7
C25B C26B C27B 119.5(8)
C25B C26B C34B 121.3(8)
C34B C26B C27B 119.2(8)
O23B C27B N22B 121.3(11)
O23B C27B C26B 122.7(10)
N22B C27B C26B 115.9(9)
O24B C28B N22B 120.6(14)
O24B C28B C29B 122.7(13)
N22B C28B C29B 116.2(9)
C30B C29B C28B 120.6(9)
C30B C29B C34B 121.3(8)
C34B C29B C28B 118.0(8)
C29B C30B H30B 119.8
C29B C30B C31B 120.4(9)
C31B C30B H30B 119.8
C30B C31B H31B 120.2
C32B C31B C30B 119.6(9)
C32B C31B H31B 120.2
C31B C32B C21B 119.4(8)
C31B C32B C33B 120.9(7)
C33B C32B C21B 119.8(7)
C23B C33B C34B 117.4(7)
C32B C33B C23B 122.0(7)
C32B C33B C34B 120.5(7)
C26B C34B C29B 122.9(7)
C26B C34B C33B 119.7(8)
C29B C34B C33B 117.4(8)
N21B C35B H35B 108.2
N21B C35B C36B 110.3(7)
N21B C35B C40B 112.6(7)
C36B C35B H35B 108.2
C40B C35B H35B 108.2
C40B C35B C36B 109.2(9)
C35B C36B H36C 110.4
C35B C36B H36D 110.4
H36C C36B H36D 108.6
C37B C36B C35B 106.8(9)
C37B C36B H36C 110.4
C37B C36B H36D 110.4
C36B C37B H37C 109.6
C36B C37B H37D 109.6
H37C C37B H37D 108.1
C38B C37B C36B 110.2(10)
C38B C37B H37C 109.6
C38B C37B H37D 109.6
C37B C38B H38C 109.4
C37B C38B H38D 109.4
C37B C38B C39B 111.1(11)
H38C C38B H38D 108.0
C39B C38B H38C 109.4
C39B C38B H38D 109.4
C38B C39B H39C 109.6
C38B C39B H39D 109.6
C38B C39B C40B 110.3(11)
H39C C39B H39D 108.1
C40B C39B H39C 109.6
C40B C39B H39D 109.6
C35B C40B C39B 108.2(11)
C35B C40B H40C 110.1
C35B C40B H40D 110.1
C39B C40B H40C 110.1
C39B C40B H40D 110.1
H40C C40B H40D 108.4

loop_
_geom_bond_atom_site_label_1
_geom_bond_atom_site_label_2
_geom_bond_distance
O2 C10 1.354(2)
O2 C11 1.384(2)
N1 H1 0.8800
N1 C1 1.3578(19)
N1 C9 1.3888(19)
N2 C1 1.3349(19)
N2 C2 1.3295(18)
N3 H3 0.8800
N3 C2 1.362(2)
N3 C3 1.3935(18)
C1 C7 1.429(2)
C2 C5 1.432(2)
C3 C4 1.371(2)
C3 C10 1.428(2)
C4 H4 0.9500
C4 C5 1.424(2)
C5 C6 1.392(2)
C6 H6 0.9500
C6 C7 1.388(2)
C7 C8 1.437(2)
C8 H8 0.9500
C8 C9 1.362(2)
C9 C14A 1.447(5)
C9 C14B 1.424(12)
C10 C13 1.344(2)
C11 H11 0.9500
C11 C12 1.338(3)
C12 H12 0.9500
C12 C13 1.400(2)
C13 H13 0.9500
C14A O1A 1.368(15)
C14A C17A 1.344(12)
O1A C15A 1.365(4)
C15A H15A 0.9500
C15A C16A 1.356(5)
C16A H16A 0.9500
C16A C17A 1.423(4)
C17A H17A 0.9500
C14B O1B 1.36(3)
C14B C17B 1.33(2)
O1B C15B 1.330(11)
C15B H15B 0.9500
C15B C16B 1.347(13)
C16B H16B 0.9500
C16B C17B 1.467(11)
C17B H17B 0.9500
O21A C21A 1.219(3)
O22A C22A 1.214(2)
O23A C27A 1.226(2)
O24A C28A 1.224(3)
N21A C21A 1.405(3)
N21A C22A 1.399(2)
N21A C35A 1.497(2)
N22A H22A 0.8800
N22A C27A 1.371(2)
N22A C28A 1.381(2)
C21A C32A 1.490(2)
C22A C23A 1.489(2)
C23A C24A 1.374(2)
C23A C33A 1.415(2)
C24A H24A 0.9500
C24A C25A 1.408(2)
C25A H25A 0.9500
C25A C26A 1.380(2)
C26A C27A 1.483(2)
C26A C34A 1.411(2)
C28A C29A 1.487(2)
C29A C30A 1.376(2)
C29A C34A 1.416(2)
C30A H30A 0.9500
C30A C31A 1.408(2)
C31A H31A 0.9500
C31A C32A 1.380(3)
C32A C33A 1.407(2)
C33A C34A 1.416(2)
C35A H35A 1.0000
C35A C36A 1.528(3)
C35A C40A 1.531(3)
C36A H36A 0.9900
C36A H36B 0.9900
C36A C37A 1.535(3)
C37A H37A 0.9900
C37A H37B 0.9900
C37A C38A 1.520(3)
C38A H38A 0.9900
C38A H38B 0.9900
C38A C39A 1.518(4)
C39A H39A 0.9900
C39A H39B 0.9900
C39A C40A 1.540(3)
C40A H40A 0.9900
C40A H40B 0.9900
O21B C21B 1.215(8)
O22B C22B 1.216(8)
O23B C27B 1.224(8)
O24B C28B 1.224(9)
N21B C21B 1.388(8)
N21B C22B 1.405(8)
N21B C35B 1.501(7)
N22B H22B 0.8800
N22B C27B 1.373(8)
N22B C28B 1.379(8)
C21B C32B 1.506(8)
C22B C23B 1.479(8)
C23B C24B 1.358(8)
C23B C33B 1.412(8)
C24B H24B 0.9500
C24B C25B 1.395(8)
C25B H25B 0.9500
C25B C26B 1.388(8)
C26B C27B 1.479(8)
C26B C34B 1.397(8)
C28B C29B 1.491(8)
C29B C30B 1.371(8)
C29B C34B 1.412(8)
C30B H30B 0.9500
C30B C31B 1.410(8)
C31B H31B 0.9500
C31B C32B 1.370(8)
C32B C33B 1.394(8)
C33B C34B 1.423(8)
C35B H35B 1.0000
C35B C36B 1.540(9)
C35B C40B 1.524(8)
C36B H36C 0.9900
C36B H36D 0.9900
C36B C37B 1.538(9)
C37B H37C 0.9900
C37B H37D 0.9900
C37B C38B 1.516(9)
C38B H38C 0.9900
C38B H38D 0.9900
C38B C39B 1.523(10)
C39B H39C 0.9900
C39B H39D 0.9900
C39B C40B 1.545(10)
C40B H40C 0.9900
C40B H40D 0.9900

loop_
_geom_hbond_atom_site_label_D
_geom_hbond_atom_site_label_H
_geom_hbond_atom_site_label_A
_geom_hbond_distance_DH
_geom_hbond_distance_HA
_geom_hbond_distance_DA
_geom_hbond_angle_DHA
N1 H1 O23A 0.88 2.09 2.931(2) 159.2
N1 H1 O23B 0.88 1.81 2.656(14) 160.6
N22A H22A N2 0.88 1.94 2.821(3) 178.6
N22B H22B N2 0.88 1.84 2.720(15) 175.1

loop_
_geom_torsion_atom_site_label_1
_geom_torsion_atom_site_label_2
_geom_torsion_atom_site_label_3
_geom_torsion_atom_site_label_4
_geom_torsion
O2 C10 C13 C12 0.67(19)
O2 C11 C12 C13 -0.3(2)
N1 C1 C7 C6 -178.27(13)
N1 C1 C7 C8 0.68(16)
N1 C9 C14A O1A -176.4(10)
N1 C9 C14A C17A 5(2)
N1 C9 C14B O1B -18(6)
N1 C9 C14B C17B 164(6)
N2 C1 C7 C6 1.3(2)
N2 C1 C7 C8 -179.76(14)
N2 C2 C5 C4 179.37(14)
N2 C2 C5 C6 1.6(2)
N3 C2 C5 C4 0.24(16)
N3 C2 C5 C6 -177.53(13)
N3 C3 C4 C5 0.73(17)
N3 C3 C10 O2 -1.6(2)
N3 C3 C10 C13 -179.45(16)
C1 N1 C9 C8 0.54(17)
C1 N1 C9 C14A 179.5(10)
C1 N1 C9 C14B -174(3)
C1 N2 C2 N3 177.77(13)
C1 N2 C2 C5 -1.2(2)
C1 C7 C8 C9 -0.35(16)
C2 N2 C1 N1 179.25(13)
C2 N2 C1 C7 -0.2(2)
C2 N3 C3 C4 -0.59(16)
C2 N3 C3 C10 178.89(13)
C2 C5 C6 C7 -0.4(2)
C3 N3 C2 N2 -178.95(13)
C3 N3 C2 C5 0.20(16)
C3 C4 C5 C2 -0.59(16)
C3 C4 C5 C6 176.58(17)
C3 C10 C13 C12 178.62(16)
C4 C3 C10 O2 177.73(15)
C4 C3 C10 C13 -0.1(3)
C4 C5 C6 C7 -177.31(16)
C5 C6 C7 C1 -0.8(2)
C5 C6 C7 C8 -179.36(16)
C6 C7 C8 C9 178.29(17)
C7 C8 C9 N1 -0.10(17)
C7 C8 C9 C14A -178.8(12)
C7 C8 C9 C14B 174(3)
C8 C9 C14A O1A 2(2)
C8 C9 C14A C17A -176.3(12)
C8 C9 C14B O1B 169(3)
C8 C9 C14B C17B -9(9)
C9 N1 C1 N2 179.67(13)
C9 N1 C1 C7 -0.76(16)
C9 C14A O1A C15A -178.2(12)
C9 C14A C17A C16A 178.0(16)
C9 C14B O1B C15B -177(4)
C9 C14B C17B C16B 177(6)
C10 O2 C11 C12 0.67(19)
C10 C3 C4 C5 -178.69(15)
C11 O2 C10 C3 -179.10(14)
C11 O2 C10 C13 -0.82(18)
C11 C12 C13 C10 -0.2(2)
C14A C9 C14B O1B 41(25)
C14A C9 C14B C17B -136(36)
C14A O1A C15A C16A -0.5(10)
O1A C14A C17A C16A -0.7(16)
O1A C15A C16A C17A 0.1(4)
C15A C16A C17A C14A 0.4(10)
C17A C14A O1A C15A 0.7(15)
C14B C9 C14A O1A 59(28)
C14B C9 C14A C17A -119(31)
C14B O1B C15B C16B -2(4)
O1B C14B C17B C16B 0(5)
O1B C15B C16B C17B 1.8(17)
C15B C16B C17B C14B -1(3)
C17B C14B O1B C15B 2(5)
O21A C21A C32A C31A -3.6(3)
O21A C21A C32A C33A 176.4(2)
O22A C22A C23A C24A 2.1(3)
O22A C22A C23A C33A -176.96(19)
O24A C28A C29A C30A -3.0(19)
O24A C28A C29A C34A 177.7(11)
N21A C21A C32A C31A 177.0(2)
N21A C21A C32A C33A -3.0(3)
N21A C22A C23A C24A -177.88(17)
N21A C22A C23A C33A 3.1(3)
N21A C35A C36A C37A 172.38(19)
N21A C35A C40A C39A -175.7(3)
N22A C28A C29A C30A 178.0(11)
N22A C28A C29A C34A -1.4(18)
C21A N21A C22A O22A 173.53(17)
C21A N21A C22A C23A -6.5(3)
C21A N21A C35A C36A -107.7(2)
C21A N21A C35A C40A 125.60(18)
C21A C32A C33A C23A -0.1(4)
C21A C32A C33A C34A -179.1(2)
C22A N21A C21A O21A -172.89(18)
C22A N21A C21A C32A 6.5(3)
C22A N21A C35A C36A 67.3(2)
C22A N21A C35A C40A -59.4(2)
C22A C23A C24A C25A -178.97(18)
C22A C23A C33A C32A 0.0(3)
C22A C23A C33A C34A 179.0(2)
C23A C24A C25A C26A 0.2(4)
C23A C33A C34A C26A -0.3(5)
C23A C33A C34A C29A -179.4(4)
C24A C23A C33A C32A -179.0(2)
C24A C23A C33A C34A 0.0(4)
C24A C25A C26A C27A 177.9(4)
C24A C25A C26A C34A -0.5(5)
C25A C26A C27A O23A 0.0(8)
C25A C26A C27A N22A -179.0(8)
C25A C26A C34A C29A 179.6(4)
C25A C26A C34A C33A 0.6(6)
C27A N22A C28A O24A -176.8(13)
C27A N22A C28A C29A 2(2)
C27A C26A C34A C29A 1.2(8)
C27A C26A C34A C33A -177.9(4)
C28A N22A C27A O23A 179.7(14)
C28A N22A C27A C26A -1(2)
C28A C29A C30A C31A -178.4(8)
C28A C29A C34A C26A -0.2(11)
C28A C29A C34A C33A 178.8(8)
C29A C30A C31A C32A -0.3(6)
C30A C29A C34A C26A -179.5(5)
C30A C29A C34A C33A -0.5(8)
C30A C31A C32A C21A 179.4(3)
C30A C31A C32A C33A -0.6(4)
C31A C32A C33A C23A 179.9(2)
C31A C32A C33A C34A 0.9(4)
C32A C33A C34A C26A 178.7(3)
C32A C33A C34A C29A -0.4(6)
C33A C23A C24A C25A 0.0(3)
C34A C26A C27A O23A 178.4(5)
C34A C26A C27A N22A -0.5(11)
C34A C29A C30A C31A 0.8(8)
C35A N21A C21A O21A 1.9(3)
C35A N21A C21A C32A -178.74(16)
C35A N21A C22A O22A -1.1(3)
C35A N21A C22A C23A 178.80(15)
C35A C36A C37A C38A 59.4(3)
C36A C35A C40A C39A 57.4(4)
C36A C37A C38A C39A -57.9(4)
C37A C38A C39A C40A 55.9(5)
C38A C39A C40A C35A -55.1(5)
C40A C35A C36A C37A -59.7(3)
O21B C21B C32B C31B -1(2)
O21B C21B C32B C33B 178.7(14)
O22B C22B C23B C24B 3.2(18)
O22B C22B C23B C33B -179.5(12)
O24B C28B C29B C30B 3(10)
O24B C28B C29B C34B -173(6)
N21B C21B C32B C31B -179.1(13)
N21B C21B C32B C33B 0(2)
N21B C22B C23B C24B -179.1(12)
N21B C22B C23B C33B -1.8(17)
N21B C35B C36B C37B -171.2(11)
N21B C35B C40B C39B 173.8(14)
N22B C28B C29B C30B 175(6)
N22B C28B C29B C34B -1(9)
C21B N21B C22B O22B 176.8(9)
C21B N21B C22B C23B -0.9(16)
C21B N21B C35B C36B -61.2(14)
C21B N21B C35B C40B 61.1(12)
C21B C32B C33B C23B -3(2)
C21B C32B C33B C34B -179.0(15)
C22B N21B C21B O21B -176.6(11)
C22B N21B C21B C32B 1.6(17)
C22B N21B C35B C36B 116.6(13)
C22B N21B C35B C40B -121.2(10)
C22B C23B C24B C25B -178.8(11)
C22B C23B C33B C32B 4(2)
C22B C23B C33B C34B 179.8(15)
C23B C24B C25B C26B -2(3)
C23B C33B C34B C26B 1(3)
C23B C33B C34B C29B -178(2)
C24B C23B C33B C32B -178.9(15)
C24B C23B C33B C34B -3(2)
C24B C25B C26B C27B 177(2)
C24B C25B C26B C34B 0(3)
C25B C26B C27B O23B 4(5)
C25B C26B C27B N22B 180(4)
C25B C26B C34B C29B 179(3)
C25B C26B C34B C33B 1(4)
C27B N22B C28B O24B 172(7)
C27B N22B C28B C29B 0(13)
C27B C26B C34B C29B 2(5)
C27B C26B C34B C33B -177(2)
C28B N22B C27B O23B 178(7)
C28B N22B C27B C26B 2(11)
C28B C29B C30B C31B -178(4)
C28B C29B C34B C26B 0(6)
C28B C29B C34B C33B 179(4)
C29B C30B C31B C32B 0(4)
C30B C29B C34B C26B -176(3)
C30B C29B C34B C33B 3(5)
C30B C31B C32B C21B 179.8(15)
C30B C31B C32B C33B 0(3)
C31B C32B C33B C23B 176.4(14)
C31B C32B C33B C34B 1(3)
C32B C33B C34B C26B 177(2)
C32B C33B C34B C29B -2(3)
C33B C23B C24B C25B 4(2)
C34B C26B C27B O23B -178(3)
C34B C26B C27B N22B -3(6)
C34B C29B C30B C31B -2(5)
C35B N21B C21B O21B 0.8(17)
C35B N21B C21B C32B 179.0(9)
C35B N21B C22B O22B -0.8(14)
C35B N21B C22B C23B -178.4(8)
C35B C36B C37B C38B -61.3(17)
C36B C35B C40B C39B -63.4(16)
C36B C37B C38B C39B 58.2(17)
C37B C38B C39B C40B -56(2)
C38B C39B C40B C35B 58(2)
C40B C35B C36B C37B 64.6(16)
